data_2211017
loop_
_publ_author_name
'Liao, Jiang-Peng'
'Zhang, Ti'
'Yu, Chu-Yi'
'Huang, Zhi-Tang'

_publ_section_title
;
 Ethyl
 2-cyano-2-[(<i>E</i>)-1-(2-hydroxyethyl)imidazolidin-2-ylidene]acetate
;
_journal_coeditor_code HB2158
_journal_issue 11
_journal_name_full 'Acta Crystallographica Section E'
_journal_page_first o5161
_journal_page_last o5162
_journal_paper_doi 10.1107/S1600536806042759
_journal_volume 62
_journal_year 2006
_chemical_formula_iupac 'C10 H15 N3 O3'
_chemical_formula_moiety 'C10 H15 N3 O3'
_chemical_formula_sum 'C10 H15 N3 O3'
_chemical_formula_weight 225.25
_chemical_melting_point 376
_chemical_name_common
;
Ethyl (E)-[1-(2-hydroxyethyl)-2-imidazolidinylidene]cyanoacetate
;
_chemical_name_systematic
;
Ethyl 2-cyano-2-[(E)-1-(2-hydroxyethyl)imidazolidin-2-ylidene]acetate
;
_space_group_IT_number 14
_symmetry_cell_setting monoclinic
_symmetry_space_group_name_Hall '-P 2yn'
_symmetry_space_group_name_H-M 'P 1 21/n 1'
_atom_sites_solution_hydrogens geom
_atom_sites_solution_primary direct
_atom_sites_solution_secondary difmap
_cell_angle_alpha 90.00
_cell_angle_beta 91.80(3)
_cell_angle_gamma 90.00
_cell_formula_units_Z 4
_cell_length_a 5.2273(10)
_cell_length_b 14.201(3)
_cell_length_c 15.165(3)
_cell_measurement_reflns_used 9042
_cell_measurement_temperature 293(2)
_cell_measurement_theta_max 27.46
_cell_measurement_theta_min 1.97
_cell_volume 1125.2(4)
_computing_cell_refinement RAPID-AUTO
_computing_data_collection 'RAPID-AUTO (Rigaku, 2001)'
_computing_data_reduction RAPID-AUTO
_computing_molecular_graphics 'SHELXTL (Bruker, 2002)'
_computing_publication_material SHELXTL
_computing_structure_refinement 'SHELXL97 (Sheldrick, 1997)'
_computing_structure_solution 'SHELXS97 (Sheldrick, 1997)'
_diffrn_ambient_temperature 293(2)
_diffrn_measured_fraction_theta_full 0.987
_diffrn_measured_fraction_theta_max 0.987
_diffrn_measurement_device_type 'Rigaku R-AXIS RAPID IP area-detector'
_diffrn_measurement_method \w
_diffrn_radiation_monochromator graphite
_diffrn_radiation_source 'Rotating Anode'
_diffrn_radiation_type MoK\a
_diffrn_radiation_wavelength 0.71073
_diffrn_reflns_av_R_equivalents 0.0262
_diffrn_reflns_av_sigmaI/netI 0.0226
_diffrn_reflns_limit_h_max 6
_diffrn_reflns_limit_h_min -6
_diffrn_reflns_limit_k_max 18
_diffrn_reflns_limit_k_min -18
_diffrn_reflns_limit_l_max 19
_diffrn_reflns_limit_l_min -19
_diffrn_reflns_number 9047
_diffrn_reflns_theta_full 27.46
_diffrn_reflns_theta_max 27.46
_diffrn_reflns_theta_min 1.97
_exptl_absorpt_coefficient_mu 0.100
_exptl_absorpt_correction_T_max 0.978
_exptl_absorpt_correction_T_min 0.942
_exptl_absorpt_correction_type multi-scan
_exptl_absorpt_process_details '(ABSCOR; Higashi, 1995)'
_exptl_crystal_colour colorless
_exptl_crystal_density_diffrn 1.330
_exptl_crystal_density_method 'not measured'
_exptl_crystal_description slab
_exptl_crystal_F_000 480
_exptl_crystal_size_max 0.61
_exptl_crystal_size_mid 0.25
_exptl_crystal_size_min 0.22
_refine_diff_density_max 0.167
_refine_diff_density_min -0.183
_refine_ls_extinction_method none
_refine_ls_goodness_of_fit_ref 1.044
_refine_ls_hydrogen_treatment constr
_refine_ls_matrix_type full
_refine_ls_number_parameters 145
_refine_ls_number_reflns 2545
_refine_ls_number_restraints 0
_refine_ls_restrained_S_all 1.044
_refine_ls_R_factor_all 0.0570
_refine_ls_R_factor_gt 0.0432
_refine_ls_shift/su_max 0.000
_refine_ls_shift/su_mean 0.000
_refine_ls_structure_factor_coef Fsqd
_refine_ls_weighting_details 'calc w=1/[\s^2^(Fo^2^)+(0.0752P)^2^+0.0683P] where P=(Fo^2^+2Fc^2^)/3'
_refine_ls_weighting_scheme calc
_refine_ls_wR_factor_gt 0.1210
_refine_ls_wR_factor_ref 0.1288
_reflns_number_gt 1936
_reflns_number_total 2545
_reflns_threshold_expression I>2\s(I)
_cod_data_source_file hb2158.cif
_cod_data_source_block I
_cod_original_sg_symbol_H-M 'P 21/n'
_cod_database_code 2211017
_cod_database_fobs_code 2211017

loop_
_symmetry_equiv_pos_as_xyz
'x, y, z'
'-x+1/2, y+1/2, -z+1/2'
'-x, -y, -z'
'x-1/2, -y-1/2, z-1/2'

loop_
_atom_site_type_symbol
_atom_site_label
_atom_site_fract_x
_atom_site_fract_y
_atom_site_fract_z
_atom_site_U_iso_or_equiv
_atom_site_adp_type
_atom_site_calc_flag
_atom_site_refinement_flags
_atom_site_occupancy
O O1 -0.1495(2) 1.01468(9) 0.69399(8) 0.0780(4) Uani d . 1
H H1A -0.0636 1.0358 0.6542 0.094 Uiso calc R 1
O O2 -0.0256(2) 0.61014(7) 0.60937(7) 0.0660(3) Uani d . 1
O O3 0.1473(2) 0.68323(7) 0.49424(7) 0.0562(3) Uani d . 1
N N1 -0.0507(3) 0.89109(9) 0.45690(9) 0.0653(4) Uani d . 1
N N2 -0.3688(3) 0.70946(9) 0.69840(8) 0.0619(4) Uani d . 1
H H2A -0.2822 0.6580 0.7015 0.074 Uiso calc R 1
N N3 -0.4780(2) 0.85061(8) 0.65645(7) 0.0498(3) Uani d . 1
C C1 -0.0984(3) 0.83675(9) 0.50963(8) 0.0451(3) Uani d . 1
C C2 -0.1489(2) 0.76652(8) 0.57201(8) 0.0417(3) Uani d . 1
C C3 -0.3280(2) 0.77724(9) 0.63956(8) 0.0411(3) Uani d . 1
C C4 -0.5745(3) 0.73207(12) 0.75635(10) 0.0655(4) Uani d . 1
H H4A -0.5204 0.7254 0.8178 0.079 Uiso calc R 1
H H4B -0.7225 0.6923 0.7445 0.079 Uiso calc R 1
C C5 -0.6316(3) 0.83328(12) 0.73376(10) 0.0578(4) Uani d . 1
H H5A -0.8124 0.8422 0.7199 0.069 Uiso calc R 1
H H5B -0.5809 0.8747 0.7821 0.069 Uiso calc R 1
C C6 -0.5016(3) 0.94121(10) 0.61285(9) 0.0556(4) Uani d . 1
H H6A -0.6795 0.9515 0.5955 0.067 Uiso calc R 1
H H6B -0.4032 0.9401 0.5597 0.067 Uiso calc R 1
C C7 -0.4107(3) 1.02157(11) 0.66992(11) 0.0618(4) Uani d . 1
H H7A -0.4405 1.0802 0.6385 0.074 Uiso calc R 1
H H7B -0.5100 1.0231 0.7229 0.074 Uiso calc R 1
C C8 -0.0097(3) 0.67965(9) 0.56289(9) 0.0473(3) Uani d . 1
C C9 0.3059(3) 0.60200(11) 0.48052(11) 0.0638(4) Uani d . 1
H H9A 0.2005 0.5468 0.4695 0.077 Uiso calc R 1
H H9B 0.4151 0.5904 0.5323 0.077 Uiso calc R 1
C C10 0.4646(3) 0.62239(13) 0.40237(11) 0.0683(5) Uani d . 1
H H10A 0.5719 0.5692 0.3909 0.102 Uiso calc R 1
H H10B 0.5694 0.6767 0.4143 0.102 Uiso calc R 1
H H10C 0.3544 0.6343 0.3518 0.102 Uiso calc R 1

loop_
_atom_site_aniso_label
_atom_site_aniso_U_11
_atom_site_aniso_U_22
_atom_site_aniso_U_33
_atom_site_aniso_U_12
_atom_site_aniso_U_13
_atom_site_aniso_U_23
O1 0.0725(8) 0.0842(9) 0.0773(8) -0.0157(6) 0.0021(6) 0.0273(7)
O2 0.0867(8) 0.0485(6) 0.0643(6) 0.0160(5) 0.0272(6) 0.0134(5)
O3 0.0642(6) 0.0485(6) 0.0573(6) 0.0151(4) 0.0242(5) 0.0051(4)
N1 0.0867(10) 0.0497(7) 0.0613(8) 0.0108(6) 0.0309(7) 0.0102(6)
N2 0.0750(8) 0.0548(7) 0.0576(7) 0.0101(6) 0.0279(6) 0.0148(6)
N3 0.0558(7) 0.0506(6) 0.0439(6) 0.0067(5) 0.0164(5) -0.0010(5)
C1 0.0524(7) 0.0413(7) 0.0423(6) 0.0041(5) 0.0120(5) -0.0035(5)
C2 0.0477(7) 0.0393(6) 0.0385(6) 0.0024(5) 0.0078(5) 0.0006(5)
C3 0.0432(6) 0.0436(7) 0.0365(6) -0.0014(5) 0.0029(5) -0.0020(5)
C4 0.0730(10) 0.0720(10) 0.0529(8) -0.0073(8) 0.0256(8) 0.0026(7)
C5 0.0530(8) 0.0745(10) 0.0467(7) 0.0028(7) 0.0161(6) -0.0032(7)
C6 0.0620(8) 0.0559(8) 0.0495(7) 0.0198(7) 0.0100(6) 0.0010(6)
C7 0.0669(9) 0.0538(9) 0.0657(9) 0.0066(7) 0.0198(8) -0.0010(7)
C8 0.0528(7) 0.0439(7) 0.0456(6) 0.0044(5) 0.0103(6) 0.0023(5)
C9 0.0690(10) 0.0522(8) 0.0716(10) 0.0175(7) 0.0243(8) 0.0011(7)
C10 0.0641(9) 0.0773(11) 0.0647(9) 0.0173(8) 0.0205(8) -0.0021(8)

loop_
_atom_type_symbol
_atom_type_description
_atom_type_scat_dispersion_real
_atom_type_scat_dispersion_imag
_atom_type_scat_source
C C 0.0033 0.0016 'International Tables Vol C Tables 4.2.6.8 and 6.1.1.4'
H H 0.0000 0.0000 'International Tables Vol C Tables 4.2.6.8 and 6.1.1.4'
N N 0.0061 0.0033 'International Tables Vol C Tables 4.2.6.8 and 6.1.1.4'
O O 0.0106 0.0060 'International Tables Vol C Tables 4.2.6.8 and 6.1.1.4'

loop_
_geom_angle_atom_site_label_1
_geom_angle_atom_site_label_2
_geom_angle_atom_site_label_3
_geom_angle
C7 O1 H1A 109.5
C8 O3 C9 116.68(11)
C3 N2 C4 112.55(13)
C3 N2 H2A 123.7
C4 N2 H2A 123.7
C3 N3 C6 130.37(11)
C3 N3 C5 111.31(11)
C6 N3 C5 118.28(11)
N1 C1 C2 176.92(14)
C1 C2 C3 123.53(11)
C1 C2 C8 115.91(11)
C3 C2 C8 120.55(11)
N3 C3 N2 109.16(12)
N3 C3 C2 128.93(12)
N2 C3 C2 121.91(12)
N2 C4 C5 102.70(11)
N2 C4 H4A 111.2
C5 C4 H4A 111.2
N2 C4 H4B 111.2
C5 C4 H4B 111.2
H4A C4 H4B 109.1
N3 C5 C4 103.47(11)
N3 C5 H5A 111.1
C4 C5 H5A 111.1
N3 C5 H5B 111.1
C4 C5 H5B 111.1
H5A C5 H5B 109.0
N3 C6 C7 113.02(12)
N3 C6 H6A 109.0
C7 C6 H6A 109.0
N3 C6 H6B 109.0
C7 C6 H6B 109.0
H6A C6 H6B 107.8
O1 C7 C6 112.59(13)
O1 C7 H7A 109.1
C6 C7 H7A 109.1
O1 C7 H7B 109.1
C6 C7 H7B 109.1
H7A C7 H7B 107.8
O2 C8 O3 122.18(12)
O2 C8 C2 126.49(13)
O3 C8 C2 111.32(11)
O3 C9 C10 107.19(12)
O3 C9 H9A 110.3
C10 C9 H9A 110.3
O3 C9 H9B 110.3
C10 C9 H9B 110.3
H9A C9 H9B 108.5
C9 C10 H10A 109.5
C9 C10 H10B 109.5
H10A C10 H10B 109.5
C9 C10 H10C 109.5
H10A C10 H10C 109.5
H10B C10 H10C 109.5

loop_
_geom_bond_atom_site_label_1
_geom_bond_atom_site_label_2
_geom_bond_distance
_geom_bond_publ_flag
O1 C7 1.406(2) ?
O1 H1A 0.8200 ?
O2 C8 1.2173(16) ?
O3 C8 1.3467(17) ?
O3 C9 1.4394(17) ?
N1 C1 1.1445(17) ?
N2 C3 1.3342(17) y
N2 C4 1.4461(19) ?
N2 H2A 0.8600 ?
N3 C3 1.3335(17) y
N3 C6 1.4501(18) ?
N3 C5 1.4626(17) ?
C1 C2 1.4053(17) y
C2 C3 1.4177(17) y
C2 C8 1.4411(18) y
C4 C5 1.505(2) ?
C4 H4A 0.9700 ?
C4 H4B 0.9700 ?
C5 H5A 0.9700 ?
C5 H5B 0.9700 ?
C6 C7 1.500(2) ?
C6 H6A 0.9700 ?
C6 H6B 0.9700 ?
C7 H7A 0.9700 ?
C7 H7B 0.9700 ?
C9 C10 1.496(2) ?
C9 H9A 0.9700 ?
C9 H9B 0.9700 ?
C10 H10A 0.9600 ?
C10 H10B 0.9600 ?
C10 H10C 0.9600 ?

loop_
_geom_hbond_atom_site_label_D
_geom_hbond_atom_site_label_H
_geom_hbond_atom_site_label_A
_geom_hbond_site_symmetry_A
_geom_hbond_distance_DH
_geom_hbond_distance_HA
_geom_hbond_distance_DA
_geom_hbond_angle_DHA
O1 H1A N1 3_576 0.82 2.08 2.8761(18) 163
N2 H2A O1 2_446 0.86 2.61 3.2116(19) 128
N2 H2A O2 . 0.86 2.08 2.6799(17) 126

loop_
_geom_torsion_atom_site_label_1
_geom_torsion_atom_site_label_2
_geom_torsion_atom_site_label_3
_geom_torsion_atom_site_label_4
_geom_torsion
N1 C1 C2 C3 -173(3)
N1 C1 C2 C8 6(3)
C6 N3 C3 N2 178.80(14)
C5 N3 C3 N2 1.03(16)
C6 N3 C3 C2 -1.1(2)
C5 N3 C3 C2 -178.87(13)
C4 N2 C3 N3 5.10(18)
C4 N2 C3 C2 -174.98(13)
C1 C2 C3 N3 0.8(2)
C8 C2 C3 N3 -177.96(13)
C1 C2 C3 N2 -179.14(14)
C8 C2 C3 N2 2.2(2)
C3 N2 C4 C5 -8.65(18)
C3 N3 C5 C4 -6.22(16)
C6 N3 C5 C4 175.71(13)
N2 C4 C5 N3 8.40(16)
C3 N3 C6 C7 -113.05(16)
C5 N3 C6 C7 64.59(17)
N3 C6 C7 O1 62.04(17)
C9 O3 C8 O2 -2.8(2)
C9 O3 C8 C2 177.30(13)
C1 C2 C8 O2 -179.65(15)
C3 C2 C8 O2 -0.8(2)
C1 C2 C8 O3 0.25(18)
C3 C2 C8 O3 179.06(11)
C8 O3 C9 C10 -179.22(13)

loop_
_cod_related_entry_id
_cod_related_entry_database
_cod_related_entry_code
1 ChemSpider 8903227
